data_9006367
loop_
_publ_author_name
'Stahl, K.'
'Artioli, G.'
'Hanson, J. C.'

_publ_section_title
;
 The dehydration process in the zeolite laumontite:
 a real-time synchrotron X-ray powder diffraction study
 Sample: T = 500 K
;
_journal_name_full 'Physics and Chemistry of Minerals'
_journal_page_first 328
_journal_page_last 336
_journal_volume 23
_journal_year 1996
_chemical_formula_sum 'Al2 Ca H4.24 O14.53 Si4'
_chemical_name_mineral Laumontite
_space_group_IT_number 12
_symmetry_space_group_name_Hall '-C 2y'
_symmetry_space_group_name_H-M 'C 1 2/m 1'
_cell_angle_alpha 90
_cell_angle_beta 110.582
_cell_angle_gamma 90
_cell_formula_units_Z 4
_cell_length_a 14.5601
_cell_length_b 13.1629
_cell_length_c 7.4291
_cell_volume 1332.929
_database_code_amcsd 0007949
_diffrn_ambient_temperature 500
_exptl_crystal_density_diffrn 2.208
_cod_original_formula_sum 'Si4 Al2 O14.53 Ca H4.24'
_cod_database_code 9006367

loop_
_space_group_symop_operation_xyz
x,y,z
1/2+x,1/2+y,z
x,-y,z
1/2+x,1/2-y,z
-x,y,-z
1/2-x,1/2+y,-z
-x,-y,-z
1/2-x,1/2-y,-z

loop_
_atom_site_label
_atom_site_fract_x
_atom_site_fract_y
_atom_site_fract_z
_atom_site_occupancy
_atom_site_U_iso_or_equiv
_atom_site_type_symbol
_atom_site_attached_hydrogens
Si1 0.24080 0.38340 0.15090 1.00000 0.02026 Si 0
Si2 0.07810 0.38620 0.31610 1.00000 0.02026 Si 0
Al 0.13360 0.30820 0.73180 1.00000 0.02026 Al 0
O1 0.26260 0.50000 0.22550 1.00000 0.02280 O 0
O2 0.21780 0.37930 0.92710 1.00000 0.02280 O 0
O3 0.14470 0.37840 0.54830 1.00000 0.02280 O 0
O4 0.14380 0.34680 0.18920 1.00000 0.02280 O 0
O5 0.33530 0.31690 0.26380 1.00000 0.02280 O 0
O6 0.04310 0.50000 0.26460 1.00000 0.02280 O 0
O7 0.01180 0.31130 0.72180 1.00000 0.02280 O 0
Ca 0.26450 0.50000 0.72610 1.00000 0.03293 Ca 0
OWat2 0.41320 0.48370 -0.14410 0.23000 0.05953 O 0
OWat5 0.50000 0.38530 0.50000 0.35000 0.05953 O 0
OWat8 0.10470 0.12370 0.26880 0.86000 0.05953 O 0
H21 0.46140 0.42920 -0.18850 0.15000 0.07219 H 0
H22 0.46040 0.43730 -0.06360 0.08000 0.07219 H 0
H5 0.45290 0.41530 0.38720 0.17000 0.07219 H 0
H82 0.12490 0.16580 0.37910 0.86000 0.07219 H 0
H83 0.09150 0.18310 0.15740 0.86000 0.07219 H 0

loop_
_cod_changelog_entry_id
_cod_changelog_entry_author
_cod_changelog_entry_date
_cod_changelog_entry_text
1
;cod-tools version 3.8.0
Id: cif_guess_AMCSD_atom_types 9581 2023-05-17 12:35:41Z saulius
;
2023-05-18T08:41:52+03:00
;Derived atom types and hydrogen counts
from atom names that follow the AMCSD naming convention
(Wat == water, O-H == hydroxyl).
;

loop_
_cod_related_entry_id
_cod_related_entry_database
_cod_related_entry_code
1 AMCSD 0007949
